data_4033962
loop_
_publ_author_name
'Wagen, Corin C.'
'Ingoglia, Bryan T.'
'Buchwald, Stephen L.'

_publ_section_title
;
 Unexpected Formation of Hexasubstituted Arenes through a 2-fold
 Palladium-Mediated Ligand Arylation.
;
_journal_issue 19
_journal_name_full 'The Journal of organic chemistry'
_journal_page_first 12672
_journal_page_last 12679
_journal_paper_doi 10.1021/acs.joc.9b02091
_journal_volume 84
_journal_year 2019
_chemical_formula_sum 'C56 H71 O3 P'
_chemical_formula_weight 823.09
_space_group_crystal_system monoclinic
_space_group_IT_number 14
_space_group_name_Hall '-P 2yn'
_space_group_name_H-M_alt 'P 1 21/n 1'
_atom_sites_solution_hydrogens geom
_atom_sites_solution_primary direct
_atom_sites_solution_secondary difmap
_audit_creation_method SHELXL-2017/2
_cell_angle_alpha 90
_cell_angle_beta 100.726(2)
_cell_angle_gamma 90
_cell_formula_units_Z 4
_cell_length_a 12.5922(9)
_cell_length_b 28.656(2)
_cell_length_c 13.3383(10)
_cell_measurement_reflns_used 9122
_cell_measurement_temperature 100(2)
_cell_measurement_theta_max 30.43
_cell_measurement_theta_min 2.47
_cell_volume 4728.9(6)
_computing_cell_refinement 'SAINT 8.38A (Bruker-AXS, 2017)'
_computing_data_collection 'APEX3 v2017.3.0 (Bruker-AXS, 2017)'
_computing_data_reduction 'SAINT 8.38A (Bruker-AXS, 2017)'
_computing_molecular_graphics 'Bruker SHELXTL'
_computing_publication_material 'Bruker SHELXTL'
_computing_structure_refinement 'SHELXL-2017/2 (Sheldrick, 2017)'
_computing_structure_solution 'SHELXT-2015 (Sheldrick, 2015)'
_diffrn_ambient_temperature 100(2)
_diffrn_detector_area_resol_mean 8.3
_diffrn_measured_fraction_theta_full 0.999
_diffrn_measured_fraction_theta_max 1.000
_diffrn_measurement_device_type 'Bruker Smart APEX2 CCD'
_diffrn_measurement_method '\f and \w scans'
_diffrn_radiation_type MoK\a
_diffrn_radiation_wavelength 0.71073
_diffrn_reflns_av_R_equivalents 0.0460
_diffrn_reflns_av_unetI/netI 0.0174
_diffrn_reflns_Laue_measured_fraction_full 0.999
_diffrn_reflns_Laue_measured_fraction_max 1.000
_diffrn_reflns_limit_h_max 18
_diffrn_reflns_limit_h_min -18
_diffrn_reflns_limit_k_max 42
_diffrn_reflns_limit_k_min -42
_diffrn_reflns_limit_l_max 19
_diffrn_reflns_limit_l_min -19
_diffrn_reflns_number 365858
_diffrn_reflns_point_group_measured_fraction_full 0.999
_diffrn_reflns_point_group_measured_fraction_max 1.000
_diffrn_reflns_theta_full 25.242
_diffrn_reflns_theta_max 32.032
_diffrn_reflns_theta_min 1.421
_diffrn_source 'I\mS micro-focus sealed tube, multilayer optics'
_exptl_absorpt_coefficient_mu 0.101
_exptl_absorpt_correction_T_max 0.7464
_exptl_absorpt_correction_T_min 0.7268
_exptl_absorpt_correction_type multi-scan
_exptl_absorpt_process_details 'SADABS (Herbst-Irmer et al., 2015)'
_exptl_crystal_colour colourless
_exptl_crystal_density_diffrn 1.156
_exptl_crystal_density_method 'not measured'
_exptl_crystal_description block
_exptl_crystal_F_000 1784
_exptl_crystal_size_max 0.210
_exptl_crystal_size_mid 0.160
_exptl_crystal_size_min 0.120
_refine_diff_density_max 0.413
_refine_diff_density_min -0.473
_refine_diff_density_rms 0.048
_refine_ls_extinction_method none
_refine_ls_goodness_of_fit_ref 1.067
_refine_ls_hydrogen_treatment constr
_refine_ls_matrix_type full
_refine_ls_number_parameters 676
_refine_ls_number_reflns 16449
_refine_ls_number_restraints 1641
_refine_ls_restrained_S_all 1.026
_refine_ls_R_factor_all 0.0561
_refine_ls_R_factor_gt 0.0431
_refine_ls_shift/su_max 0.003
_refine_ls_shift/su_mean 0.000
_refine_ls_structure_factor_coef Fsqd
_refine_ls_weighting_details 'w=1/[\s^2^(Fo^2^)+(0.0470P)^2^+2.1002P] where P=(Fo^2^+2Fc^2^)/3'
_refine_ls_weighting_scheme calc
_refine_ls_wR_factor_gt 0.1105
_refine_ls_wR_factor_ref 0.1185
_reflns_Friedel_coverage 0.000
_reflns_number_gt 13472
_reflns_number_total 16449
_reflns_threshold_expression 'I > 2\s(I)'
_cod_data_source_file jo9b02091_si_001.cif
_cod_data_source_block X18049_sq
_cod_original_cell_volume 4729.0(6)
_cod_original_sg_symbol_H-M 'P 21/n'
_cod_database_code 4033962
_shelx_shelxl_version_number 2017/2
_shelx_space_group_comment
; 
The symmetry employed for this shelxl refinement is uniquely defined 
by the following loop, which should always be used as a source of 
symmetry information in preference to the above space-group names. 
They are only intended as comments. 
;
_shelx_estimated_absorpt_t_min 0.979
_shelx_estimated_absorpt_t_max 0.988

loop_
_space_group_symop_operation_xyz
'x, y, z'
'-x+1/2, y+1/2, -z+1/2'
'-x, -y, -z'
'x-1/2, -y-1/2, z-1/2'

loop_
_atom_site_label
_atom_site_type_symbol
_atom_site_fract_x
_atom_site_fract_y
_atom_site_fract_z
_atom_site_U_iso_or_equiv
_atom_site_adp_type
_atom_site_occupancy
_atom_site_site_symmetry_order
_atom_site_calc_flag
_atom_site_refinement_flags_posn
_atom_site_refinement_flags_adp
_atom_site_refinement_flags_occupancy
_atom_site_disorder_assembly
_atom_site_disorder_group
P1 P 0.48733(2) 0.65814(2) 0.44389(2) 0.01502(5) Uani 1 1 d . U . . .
C1 C 0.40350(8) 0.66324(3) 0.30935(8) 0.01747(17) Uani 1 1 d . U . . .
C2 C 0.37082(9) 0.61198(4) 0.27979(9) 0.0220(2) Uani 1 1 d . U . . .
H2A H 0.436268 0.593789 0.274047 0.026 Uiso 1 1 calc R U . . .
H2B H 0.337738 0.597699 0.334194 0.026 Uiso 1 1 calc R U . . .
C3 C 0.29021(10) 0.60977(4) 0.17791(9) 0.0274(2) Uani 1 1 d . U . . .
H3 H 0.271432 0.576470 0.160442 0.033 Uiso 1 1 calc R U . . .
C4 C 0.34087(11) 0.63175(5) 0.09327(9) 0.0322(3) Uani 1 1 d . U . . .
H4A H 0.406560 0.614186 0.085516 0.039 Uiso 1 1 calc R U . . .
H4B H 0.289076 0.630364 0.027675 0.039 Uiso 1 1 calc R U . . .
C5 C 0.37029(11) 0.68257(5) 0.12051(9) 0.0293(2) Uani 1 1 d . U . . .
H5 H 0.403020 0.696919 0.065033 0.035 Uiso 1 1 calc R U . . .
C6 C 0.45253(9) 0.68454(4) 0.22175(8) 0.0236(2) Uani 1 1 d . U . . .
H6A H 0.473280 0.717371 0.238135 0.028 Uiso 1 1 calc R U . . .
H6B H 0.518492 0.667056 0.214492 0.028 Uiso 1 1 calc R U . . .
C7 C 0.29861(8) 0.68995(4) 0.31649(8) 0.01953(18) Uani 1 1 d . U . . .
H7A H 0.265729 0.676345 0.371747 0.023 Uiso 1 1 calc R U . . .
H7B H 0.316204 0.722990 0.333854 0.023 Uiso 1 1 calc R U . . .
C8 C 0.21702(9) 0.68757(4) 0.21543(9) 0.0249(2) Uani 1 1 d . U . . .
H8 H 0.150241 0.705188 0.222430 0.030 Uiso 1 1 calc R U . . .
C9 C 0.18754(9) 0.63664(4) 0.18817(10) 0.0283(2) Uani 1 1 d . U . . .
H9A H 0.153862 0.622336 0.242156 0.034 Uiso 1 1 calc R U . . .
H9B H 0.134916 0.635249 0.123094 0.034 Uiso 1 1 calc R U . . .
C10 C 0.26739(11) 0.70958(4) 0.13104(9) 0.0302(2) Uani 1 1 d . U . . .
H10A H 0.285572 0.742622 0.147822 0.036 Uiso 1 1 calc R U . . .
H10B H 0.215153 0.708630 0.065678 0.036 Uiso 1 1 calc R U . . .
C11 C 0.63538(8) 0.65440(4) 0.43690(8) 0.01855(18) Uani 1 1 d . U . . .
C12 C 0.65090(9) 0.61075(4) 0.37268(9) 0.0241(2) Uani 1 1 d . U . . .
H12A H 0.617126 0.583360 0.399373 0.029 Uiso 1 1 calc R U . . .
H12B H 0.614700 0.615746 0.300998 0.029 Uiso 1 1 calc R U . . .
C13 C 0.77187(10) 0.60116(5) 0.37672(10) 0.0323(3) Uani 1 1 d . U . . .
H13 H 0.780196 0.573289 0.333745 0.039 Uiso 1 1 calc R U . . .
C14 C 0.82678(10) 0.59152(5) 0.48739(11) 0.0339(3) Uani 1 1 d . U . . .
H14A H 0.904332 0.584556 0.490488 0.041 Uiso 1 1 calc R U . . .
H14B H 0.792805 0.564182 0.514071 0.041 Uiso 1 1 calc R U . . .
C15 C 0.81453(9) 0.63481(5) 0.55229(10) 0.0303(3) Uani 1 1 d . U . . .
H15 H 0.849983 0.628857 0.624666 0.036 Uiso 1 1 calc R U . . .
C16 C 0.69348(9) 0.64503(4) 0.54754(8) 0.0241(2) Uani 1 1 d . U . . .
H16A H 0.685604 0.672578 0.590345 0.029 Uiso 1 1 calc R U . . .
H16B H 0.659268 0.618057 0.575347 0.029 Uiso 1 1 calc R U . . .
C17 C 0.69120(9) 0.69665(4) 0.39761(10) 0.0274(2) Uani 1 1 d . U . . .
H17A H 0.683676 0.724325 0.440152 0.033 Uiso 1 1 calc R U . . .
H17B H 0.656085 0.703726 0.326501 0.033 Uiso 1 1 calc R U . . .
C18 C 0.81244(10) 0.68602(6) 0.40174(12) 0.0367(3) Uani 1 1 d . U . . .
H18 H 0.847392 0.713488 0.374896 0.044 Uiso 1 1 calc R U . . .
C19 C 0.82382(11) 0.64334(6) 0.33587(11) 0.0414(3) Uani 1 1 d . U . . .
H19A H 0.788270 0.649463 0.264443 0.050 Uiso 1 1 calc R U . . .
H19B H 0.901276 0.636996 0.336790 0.050 Uiso 1 1 calc R U . . .
C20 C 0.86815(10) 0.67651(6) 0.51127(12) 0.0381(3) Uani 1 1 d . U . . .
H20A H 0.862469 0.704299 0.554065 0.046 Uiso 1 1 calc R U . . .
H20B H 0.945726 0.669888 0.513535 0.046 Uiso 1 1 calc R U . . .
C21 C 0.47017(7) 0.71268(3) 0.51532(7) 0.01528(16) Uani 1 1 d . U . . .
C22 C 0.47453(8) 0.75817(3) 0.47562(8) 0.01865(18) Uani 1 1 d . U . . .
O1 O 0.50171(7) 0.76085(3) 0.38160(6) 0.02543(16) Uani 1 1 d . U . . .
C23 C 0.52862(12) 0.80527(5) 0.34632(11) 0.0361(3) Uani 1 1 d . U . . .
H23A H 0.464642 0.825424 0.336205 0.054 Uiso 1 1 calc R U . . .
H23B H 0.553754 0.801630 0.281505 0.054 Uiso 1 1 calc R U . . .
H23C H 0.586028 0.819401 0.396910 0.054 Uiso 1 1 calc R U . . .
C24 C 0.45020(9) 0.79790(4) 0.52708(9) 0.0240(2) Uani 1 1 d . U . . .
H24 H 0.454741 0.827987 0.498291 0.029 Uiso 1 1 calc R U . . .
C25 C 0.41936(10) 0.79289(4) 0.62064(10) 0.0270(2) Uani 1 1 d . U . . .
H25 H 0.401106 0.819644 0.655952 0.032 Uiso 1 1 calc R U . . .
C26 C 0.41500(9) 0.74916(4) 0.66291(9) 0.0238(2) Uani 1 1 d . U . . .
H26 H 0.393733 0.746260 0.727323 0.029 Uiso 1 1 calc R U . . .
C27 C 0.44128(8) 0.70883(3) 0.61290(8) 0.01702(17) Uani 1 1 d . U . . .
C28 C 0.43636(8) 0.66377(4) 0.67072(8) 0.01801(17) Uani 1 1 d . U . . .
C29 C 0.52358(8) 0.65145(4) 0.74891(8) 0.01919(18) Uani 1 1 d D U . . .
C30 C 0.61530(9) 0.68696(4) 0.78035(8) 0.02102(19) Uani 1 1 d . U . . .
H30 H 0.609092 0.709648 0.722589 0.025 Uiso 1 1 calc R U . . .
C31 C 0.73336(9) 0.67032(4) 0.80083(9) 0.0250(2) Uani 1 1 d . U . . .
H31A H 0.751626 0.657529 0.870037 0.037 Uiso 1 1 calc R U . . .
H31B H 0.781045 0.696722 0.794210 0.037 Uiso 1 1 calc R U . . .
H31C H 0.742695 0.646113 0.751314 0.037 Uiso 1 1 calc R U . . .
C32 C 0.59600(11) 0.71557(4) 0.87349(9) 0.0295(2) Uani 1 1 d . U . . .
H32A H 0.522372 0.728174 0.860027 0.044 Uiso 1 1 calc R U . . .
H32B H 0.648029 0.741313 0.885751 0.044 Uiso 1 1 calc R U . . .
H32C H 0.605358 0.695360 0.933771 0.044 Uiso 1 1 calc R U . . .
C33 C 0.51707(9) 0.60919(4) 0.80230(9) 0.0225(2) Uani 1 1 d D U . . .
C34 C 0.6155(6) 0.5940(4) 0.8799(6) 0.0212(11) Uani 0.535(4) 1 d D U P A 1
C35 C 0.6991(4) 0.5666(2) 0.8540(3) 0.0261(8) Uani 0.535(4) 1 d D U P A 1
H35 H 0.689744 0.554784 0.786436 0.031 Uiso 0.535(4) 1 calc R U P A 1
C36 C 0.7956(3) 0.55559(12) 0.9212(3) 0.0258(6) Uani 0.535(4) 1 d D U P A 1
H36 H 0.849418 0.537138 0.898952 0.031 Uiso 0.535(4) 1 calc R U P A 1
C37 C 0.8107(3) 0.57203(12) 1.0201(3) 0.0272(6) Uani 0.535(4) 1 d D U P A 1
O2 O 0.90330(18) 0.56592(8) 1.09199(19) 0.0403(6) Uani 0.535(4) 1 d D U P A 1
C38 C 0.9868(3) 0.53879(13) 1.0601(2) 0.0505(9) Uani 0.535(4) 1 d D U P A 1
H38A H 0.958464 0.507850 1.038128 0.076 Uiso 0.535(4) 1 calc R U P A 1
H38B H 1.047718 0.535479 1.117197 0.076 Uiso 0.535(4) 1 calc R U P A 1
H38C H 1.011171 0.554518 1.003198 0.076 Uiso 0.535(4) 1 calc R U P A 1
C39 C 0.7293(4) 0.59690(19) 1.0531(3) 0.0264(8) Uani 0.535(4) 1 d D U P A 1
H39 H 0.737010 0.606267 1.122423 0.032 Uiso 0.535(4) 1 calc R U P A 1
C40 C 0.6339(7) 0.6082(4) 0.9819(6) 0.0239(11) Uani 0.535(4) 1 d D U P A 1
H40 H 0.580028 0.626397 1.004799 0.029 Uiso 0.535(4) 1 calc R U P A 1
C34A C 0.6140(9) 0.5912(6) 0.8699(8) 0.0283(18) Uani 0.465(4) 1 d D U P A 2
C35A C 0.6851(4) 0.5649(2) 0.8248(3) 0.0206(8) Uani 0.465(4) 1 d D U P A 2
H35A H 0.667256 0.556754 0.754653 0.025 Uiso 0.465(4) 1 calc R U P A 2
C36A C 0.7813(3) 0.55077(14) 0.8827(3) 0.0240(6) Uani 0.465(4) 1 d D U P A 2
H36A H 0.830748 0.532837 0.852878 0.029 Uiso 0.465(4) 1 calc R U P A 2
C37A C 0.8058(3) 0.56275(14) 0.9845(3) 0.0244(7) Uani 0.465(4) 1 d D U P A 2
O2A O 0.90579(16) 0.54818(8) 1.03556(18) 0.0349(6) Uani 0.465(4) 1 d D U P A 2
C38A C 0.9364(3) 0.56127(12) 1.1386(3) 0.0366(7) Uani 0.465(4) 1 d D U P A 2
H38D H 0.937745 0.595383 1.143815 0.055 Uiso 0.465(4) 1 calc R U P A 2
H38E H 1.008506 0.548853 1.165946 0.055 Uiso 0.465(4) 1 calc R U P A 2
H38F H 0.884337 0.548686 1.177742 0.055 Uiso 0.465(4) 1 calc R U P A 2
C39A C 0.7333(5) 0.5875(2) 1.0303(4) 0.0269(9) Uani 0.465(4) 1 d D U P A 2
H39A H 0.751225 0.595180 1.100658 0.032 Uiso 0.465(4) 1 calc R U P A 2
C40A C 0.6353(9) 0.6009(5) 0.9740(8) 0.0288(18) Uani 0.465(4) 1 d D U P A 2
H40A H 0.583361 0.616348 1.005442 0.035 Uiso 0.465(4) 1 calc R U P A 2
C41 C 0.42158(9) 0.58224(4) 0.78638(10) 0.0255(2) Uani 1 1 d D U . . .
C42 C 0.4250(2) 0.53805(7) 0.8543(2) 0.0260(4) Uani 0.777(6) 1 d D U P B 1
H42 H 0.490179 0.541717 0.909323 0.031 Uiso 0.777(6) 1 calc R U P B 1
C43 C 0.4464(3) 0.49459(15) 0.7934(4) 0.0411(9) Uani 0.777(6) 1 d D U P B 1
H43A H 0.456994 0.467431 0.838782 0.062 Uiso 0.777(6) 1 calc R U P B 1
H43B H 0.511452 0.499573 0.764236 0.062 Uiso 0.777(6) 1 calc R U P B 1
H43C H 0.384471 0.489074 0.738244 0.062 Uiso 0.777(6) 1 calc R U P B 1
C44 C 0.33032(19) 0.52924(6) 0.90923(14) 0.0305(5) Uani 0.777(6) 1 d D U P B 1
H44A H 0.268559 0.517083 0.860501 0.046 Uiso 0.777(6) 1 calc R U P B 1
H44B H 0.309900 0.558559 0.938366 0.046 Uiso 0.777(6) 1 calc R U P B 1
H44C H 0.351946 0.506432 0.963972 0.046 Uiso 0.777(6) 1 calc R U P B 1
C42A C 0.4016(7) 0.5322(2) 0.8212(6) 0.0230(13) Uani 0.223(6) 1 d D U P B 2
H42A H 0.329291 0.522242 0.782694 0.028 Uiso 0.223(6) 1 calc R U P B 2
C43A C 0.4811(11) 0.4942(5) 0.8073(13) 0.038(3) Uani 0.223(6) 1 d D U P B 2
H43D H 0.552394 0.501806 0.847411 0.057 Uiso 0.223(6) 1 calc R U P B 2
H43E H 0.486058 0.491936 0.734961 0.057 Uiso 0.223(6) 1 calc R U P B 2
H43F H 0.456450 0.464351 0.830402 0.057 Uiso 0.223(6) 1 calc R U P B 2
C44A C 0.3918(8) 0.5366(2) 0.9323(5) 0.0340(19) Uani 0.223(6) 1 d D U P B 2
H44D H 0.369374 0.506648 0.956886 0.051 Uiso 0.223(6) 1 calc R U P B 2
H44E H 0.337875 0.560512 0.939110 0.051 Uiso 0.223(6) 1 calc R U P B 2
H44F H 0.461902 0.545672 0.972899 0.051 Uiso 0.223(6) 1 calc R U P B 2
C45 C 0.33141(9) 0.59812(4) 0.71505(9) 0.0228(2) Uani 1 1 d D U . . .
C46 C 0.2251(13) 0.5736(8) 0.707(2) 0.0234(3) Uani 0.371(12) 1 d D U P C 1
C47 C 0.2008(13) 0.5316(6) 0.6552(17) 0.0264(12) Uani 0.371(12) 1 d D U P C 1
H47 H 0.252694 0.517376 0.621531 0.032 Uiso 0.371(12) 1 calc R U P C 1
C48 C 0.1004(12) 0.5104(6) 0.6524(15) 0.0254(11) Uani 0.371(12) 1 d D U P C 1
H48 H 0.081111 0.483525 0.611327 0.030 Uiso 0.371(12) 1 calc R U P C 1
C49 C 0.0293(9) 0.5286(4) 0.7096(11) 0.0188(8) Uani 0.371(12) 1 d D U P C 1
O3 O -0.0720(10) 0.5110(4) 0.7121(13) 0.0248(9) Uani 0.371(12) 1 d D U P C 1
C50 C -0.0964(7) 0.4673(3) 0.6608(7) 0.0281(7) Uani 0.371(12) 1 d D U P C 1
H50A H -0.091189 0.470679 0.588759 0.042 Uiso 0.371(12) 1 calc R U P C 1
H50B H -0.169943 0.457684 0.665914 0.042 Uiso 0.371(12) 1 calc R U P C 1
H50C H -0.044894 0.443573 0.692602 0.042 Uiso 0.371(12) 1 calc R U P C 1
C51 C 0.0563(10) 0.5679(4) 0.7704(11) 0.0186(8) Uani 0.371(12) 1 d D U P C 1
H51 H 0.007354 0.580475 0.809530 0.022 Uiso 0.371(12) 1 calc R U P C 1
C52 C 0.1566(10) 0.5882(4) 0.7721(12) 0.0177(8) Uani 0.371(12) 1 d D U P C 1
H52 H 0.179343 0.612788 0.818943 0.021 Uiso 0.371(12) 1 calc R U P C 1
C46A C 0.2236(8) 0.5749(5) 0.7100(12) 0.0234(3) Uani 0.629(12) 1 d D U P C 2
C47A C 0.1897(7) 0.5367(3) 0.6474(10) 0.0264(12) Uani 0.629(12) 1 d D U P C 2
H47A H 0.236998 0.524405 0.606306 0.032 Uiso 0.629(12) 1 calc R U P C 2
C48A C 0.0887(6) 0.5161(3) 0.6429(8) 0.0254(11) Uani 0.629(12) 1 d D U P C 2
H48A H 0.069145 0.489323 0.601467 0.030 Uiso 0.629(12) 1 calc R U P C 2
C49A C 0.0166(5) 0.5348(2) 0.6995(6) 0.0188(8) Uani 0.629(12) 1 d D U P C 2
O3A O -0.0831(6) 0.5167(2) 0.7025(7) 0.0248(9) Uani 0.629(12) 1 d D U P C 2
C50A C -0.1163(4) 0.47643(17) 0.6428(4) 0.0281(7) Uani 0.629(12) 1 d D U P C 2
H50D H -0.132043 0.484964 0.570445 0.042 Uiso 0.629(12) 1 calc R U P C 2
H50E H -0.181397 0.463403 0.662540 0.042 Uiso 0.629(12) 1 calc R U P C 2
H50F H -0.058375 0.453112 0.654404 0.042 Uiso 0.629(12) 1 calc R U P C 2
C51A C 0.0470(6) 0.5740(2) 0.7595(6) 0.0186(8) Uani 0.629(12) 1 d D U P C 2
H51A H -0.001483 0.586959 0.798730 0.022 Uiso 0.629(12) 1 calc R U P C 2
C52A C 0.1477(5) 0.5943(2) 0.7626(7) 0.0177(8) Uani 0.629(12) 1 d D U P C 2
H52A H 0.165464 0.622020 0.801163 0.021 Uiso 0.629(12) 1 calc R U P C 2
C53 C 0.33884(8) 0.63794(4) 0.65482(8) 0.02022(19) Uani 1 1 d D U . . .
C54 C 0.24505(9) 0.65747(4) 0.57616(9) 0.0240(2) Uani 1 1 d . U . . .
H54 H 0.279418 0.678500 0.531570 0.029 Uiso 1 1 calc R U . . .
C55 C 0.17776(10) 0.62266(5) 0.50319(10) 0.0342(3) Uani 1 1 d . U . . .
H55A H 0.225909 0.599946 0.479682 0.051 Uiso 1 1 calc R U . . .
H55B H 0.137005 0.639464 0.444396 0.051 Uiso 1 1 calc R U . . .
H55C H 0.127375 0.606334 0.538877 0.051 Uiso 1 1 calc R U . . .
C56 C 0.17013(10) 0.68899(5) 0.62452(10) 0.0301(2) Uani 1 1 d . U . . .
H56A H 0.122360 0.669669 0.657496 0.045 Uiso 1 1 calc R U . . .
H56B H 0.126542 0.708205 0.571481 0.045 Uiso 1 1 calc R U . . .
H56C H 0.213584 0.709250 0.675497 0.045 Uiso 1 1 calc R U . . .

loop_
_atom_site_aniso_label
_atom_site_aniso_U_11
_atom_site_aniso_U_22
_atom_site_aniso_U_33
_atom_site_aniso_U_23
_atom_site_aniso_U_13
_atom_site_aniso_U_12
P1 0.01382(10) 0.01359(10) 0.01722(11) -0.00034(8) 0.00180(8) 0.00148(8)
C1 0.0164(4) 0.0162(4) 0.0187(4) -0.0005(3) 0.0004(3) 0.0018(3)
C2 0.0207(5) 0.0175(4) 0.0251(5) -0.0035(4) -0.0028(4) 0.0030(3)
C3 0.0263(5) 0.0223(5) 0.0290(5) -0.0068(4) -0.0065(4) 0.0031(4)
C4 0.0335(6) 0.0368(6) 0.0227(5) -0.0079(5) -0.0037(4) 0.0060(5)
C5 0.0321(6) 0.0352(6) 0.0189(5) 0.0015(4) 0.0002(4) 0.0013(5)
C6 0.0232(5) 0.0279(5) 0.0190(4) 0.0017(4) 0.0024(4) 0.0004(4)
C7 0.0166(4) 0.0172(4) 0.0231(5) -0.0003(3) -0.0004(3) 0.0036(3)
C8 0.0205(5) 0.0225(5) 0.0277(5) -0.0012(4) -0.0054(4) 0.0057(4)
C9 0.0216(5) 0.0264(5) 0.0320(6) -0.0036(4) -0.0078(4) 0.0016(4)
C10 0.0348(6) 0.0276(6) 0.0235(5) 0.0038(4) -0.0067(4) 0.0051(5)
C11 0.0144(4) 0.0218(4) 0.0189(4) -0.0025(3) 0.0014(3) 0.0024(3)
C12 0.0179(4) 0.0291(5) 0.0242(5) -0.0080(4) 0.0010(4) 0.0061(4)
C13 0.0193(5) 0.0449(7) 0.0318(6) -0.0146(5) 0.0022(4) 0.0100(5)
C14 0.0199(5) 0.0419(7) 0.0371(6) -0.0108(5) -0.0016(4) 0.0136(5)
C15 0.0182(5) 0.0424(7) 0.0272(5) -0.0084(5) -0.0039(4) 0.0105(4)
C16 0.0187(4) 0.0312(5) 0.0207(5) -0.0034(4) -0.0006(4) 0.0087(4)
C17 0.0188(5) 0.0310(6) 0.0324(6) 0.0020(5) 0.0051(4) -0.0032(4)
C18 0.0184(5) 0.0482(8) 0.0448(7) 0.0002(6) 0.0092(5) -0.0056(5)
C19 0.0212(5) 0.0698(10) 0.0355(7) -0.0066(7) 0.0113(5) 0.0022(6)
C20 0.0159(5) 0.0488(8) 0.0475(8) -0.0148(6) 0.0003(5) 0.0000(5)
C21 0.0121(4) 0.0135(4) 0.0198(4) -0.0006(3) 0.0019(3) -0.0004(3)
C22 0.0167(4) 0.0151(4) 0.0228(5) 0.0009(3) 0.0002(3) -0.0012(3)
O1 0.0331(4) 0.0179(3) 0.0259(4) 0.0063(3) 0.0072(3) -0.0032(3)
C23 0.0432(7) 0.0252(6) 0.0395(7) 0.0136(5) 0.0067(6) -0.0089(5)
C24 0.0223(5) 0.0136(4) 0.0329(6) -0.0017(4) -0.0034(4) 0.0009(3)
C25 0.0254(5) 0.0193(5) 0.0342(6) -0.0102(4) 0.0004(4) 0.0036(4)
C26 0.0218(5) 0.0244(5) 0.0252(5) -0.0082(4) 0.0047(4) 0.0006(4)
C27 0.0129(4) 0.0174(4) 0.0205(4) -0.0031(3) 0.0027(3) -0.0016(3)
C28 0.0168(4) 0.0186(4) 0.0201(4) -0.0023(3) 0.0071(3) -0.0036(3)
C29 0.0185(4) 0.0197(4) 0.0207(4) -0.0005(3) 0.0069(3) -0.0029(3)
C30 0.0211(5) 0.0216(5) 0.0196(4) 0.0013(4) 0.0017(4) -0.0050(4)
C31 0.0204(5) 0.0291(5) 0.0236(5) 0.0053(4) -0.0006(4) -0.0061(4)
C32 0.0386(6) 0.0259(5) 0.0232(5) -0.0025(4) 0.0032(5) -0.0047(5)
C33 0.0224(5) 0.0199(4) 0.0273(5) 0.0019(4) 0.0101(4) 0.0001(4)
C34 0.0158(18) 0.018(2) 0.032(2) 0.0052(16) 0.0087(14) 0.0010(13)
C35 0.0290(17) 0.0257(13) 0.024(2) -0.0004(17) 0.0046(15) -0.0019(12)
C36 0.0233(13) 0.0266(13) 0.0271(18) 0.0037(14) 0.0037(14) 0.0033(9)
C37 0.0267(12) 0.0282(15) 0.0247(16) 0.0083(11) -0.0005(12) -0.0015(10)
O2 0.0349(10) 0.0500(12) 0.0302(13) 0.0096(10) -0.0086(9) 0.0069(9)
C38 0.0396(16) 0.064(2) 0.0432(16) 0.0124(14) -0.0041(12) 0.0200(14)
C39 0.0272(13) 0.028(2) 0.023(2) 0.0050(13) 0.0020(13) -0.0017(12)
C40 0.023(2) 0.021(3) 0.0263(17) 0.0086(14) 0.0013(13) -0.0019(14)
C34A 0.034(3) 0.021(3) 0.034(3) 0.005(2) 0.0147(19) 0.000(2)
C35A 0.0188(15) 0.0207(13) 0.022(2) -0.0008(17) 0.0048(15) 0.0014(11)
C36A 0.0227(14) 0.0268(14) 0.0222(16) -0.0008(14) 0.0034(13) 0.0043(10)
C37A 0.0214(12) 0.0278(16) 0.022(2) -0.0003(14) -0.0007(14) 0.0046(10)
O2A 0.0263(10) 0.0452(13) 0.0290(11) -0.0028(9) -0.0061(8) 0.0115(8)
C38A 0.0368(16) 0.0383(16) 0.0290(15) 0.0002(12) -0.0088(13) 0.0038(12)
C39A 0.0361(17) 0.024(2) 0.021(2) 0.0011(13) 0.0065(15) 0.0003(14)
C40A 0.030(2) 0.018(3) 0.043(3) 0.0076(18) 0.0187(19) 0.0057(19)
C41 0.0248(5) 0.0179(4) 0.0371(6) 0.0004(4) 0.0144(4) -0.0018(4)
C42 0.0282(10) 0.0158(7) 0.0357(12) -0.0006(8) 0.0102(8) -0.0051(6)
C43 0.0468(19) 0.0198(10) 0.061(2) -0.0051(11) 0.0224(17) -0.0005(12)
C44 0.0362(11) 0.0235(7) 0.0344(9) 0.0022(6) 0.0130(7) -0.0083(7)
C42A 0.027(3) 0.018(3) 0.023(3) -0.002(2) 0.002(2) -0.002(2)
C43A 0.057(8) 0.017(3) 0.042(5) 0.000(3) 0.016(6) 0.008(5)
C44A 0.050(5) 0.020(2) 0.036(3) 0.002(2) 0.019(3) -0.009(3)
C45 0.0216(5) 0.0192(4) 0.0310(5) -0.0055(4) 0.0136(4) -0.0058(4)
C46 0.0234(5) 0.0195(8) 0.0307(9) -0.0058(5) 0.0139(4) -0.0069(5)
C47 0.0266(17) 0.019(2) 0.0385(19) -0.0090(17) 0.0182(16) -0.0044(15)
C48 0.0281(17) 0.018(2) 0.034(2) -0.0081(17) 0.0137(16) -0.0069(14)
C49 0.0178(14) 0.0145(16) 0.0250(16) 0.0023(12) 0.0063(12) -0.0020(11)
O3 0.0204(14) 0.0227(16) 0.0325(17) -0.0015(13) 0.0082(12) -0.0071(11)
C50 0.0275(17) 0.0222(17) 0.0343(17) -0.0005(11) 0.0046(12) -0.0100(12)
C51 0.0204(12) 0.0132(16) 0.0242(17) 0.0019(13) 0.0091(11) 0.0011(11)
C52 0.0212(12) 0.0106(18) 0.0227(16) 0.0010(13) 0.0075(11) 0.0000(11)
C46A 0.0234(5) 0.0195(8) 0.0307(9) -0.0058(5) 0.0139(4) -0.0069(5)
C47A 0.0266(17) 0.019(2) 0.0385(19) -0.0090(17) 0.0182(16) -0.0044(15)
C48A 0.0281(17) 0.018(2) 0.034(2) -0.0081(17) 0.0137(16) -0.0069(14)
C49A 0.0178(14) 0.0145(16) 0.0250(16) 0.0023(12) 0.0063(12) -0.0020(11)
O3A 0.0204(14) 0.0227(16) 0.0325(17) -0.0015(13) 0.0082(12) -0.0071(11)
C50A 0.0275(17) 0.0222(17) 0.0343(17) -0.0005(11) 0.0046(12) -0.0100(12)
C51A 0.0204(12) 0.0132(16) 0.0242(17) 0.0019(13) 0.0091(11) 0.0011(11)
C52A 0.0212(12) 0.0106(18) 0.0227(16) 0.0010(13) 0.0075(11) 0.0000(11)
C53 0.0178(4) 0.0216(4) 0.0232(5) -0.0051(4) 0.0091(4) -0.0045(3)
C54 0.0167(4) 0.0316(5) 0.0245(5) -0.0025(4) 0.0061(4) -0.0076(4)
C55 0.0236(5) 0.0478(8) 0.0313(6) -0.0074(5) 0.0055(4) -0.0183(5)
C56 0.0206(5) 0.0345(6) 0.0364(6) 0.0023(5) 0.0079(4) 0.0007(4)

loop_
_atom_type_symbol
_atom_type_description
_atom_type_scat_dispersion_real
_atom_type_scat_dispersion_imag
_atom_type_scat_source
C C 0.0033 0.0016 'International Tables Vol C Tables 4.2.6.8 and 6.1.1.4'
H H 0.0000 0.0000 'International Tables Vol C Tables 4.2.6.8 and 6.1.1.4'
O O 0.0106 0.0060 'International Tables Vol C Tables 4.2.6.8 and 6.1.1.4'
P P 0.1023 0.0942 'International Tables Vol C Tables 4.2.6.8 and 6.1.1.4'

loop_
_geom_angle_atom_site_label_1
_geom_angle_atom_site_label_2
_geom_angle_atom_site_label_3
_geom_angle
C21 P1 C11 106.41(4)
C21 P1 C1 108.64(4)
C11 P1 C1 109.64(5)
C7 C1 C6 108.51(8)
C7 C1 C2 107.13(8)
C6 C1 C2 107.77(9)
C7 C1 P1 108.01(7)
C6 C1 P1 120.78(7)
C2 C1 P1 103.86(7)
C3 C2 C1 111.25(9)
C3 C2 H2A 109.4
C1 C2 H2A 109.4
C3 C2 H2B 109.4
C1 C2 H2B 109.4
H2A C2 H2B 108.0
C4 C3 C9 109.45(10)
C4 C3 C2 109.70(10)
C9 C3 C2 109.22(10)
C4 C3 H3 109.5
C9 C3 H3 109.5
C2 C3 H3 109.5
C5 C4 C3 109.40(10)
C5 C4 H4A 109.8
C3 C4 H4A 109.8
C5 C4 H4B 109.8
C3 C4 H4B 109.8
H4A C4 H4B 108.2
C4 C5 C10 109.26(11)
C4 C5 C6 109.65(10)
C10 C5 C6 109.96(10)
C4 C5 H5 109.3
C10 C5 H5 109.3
C6 C5 H5 109.3
C5 C6 C1 110.49(9)
C5 C6 H6A 109.6
C1 C6 H6A 109.6
C5 C6 H6B 109.6
C1 C6 H6B 109.6
H6A C6 H6B 108.1
C8 C7 C1 111.32(9)
C8 C7 H7A 109.4
C1 C7 H7A 109.4
C8 C7 H7B 109.4
C1 C7 H7B 109.4
H7A C7 H7B 108.0
C10 C8 C9 109.50(10)
C10 C8 C7 109.06(9)
C9 C8 C7 110.07(9)
C10 C8 H8 109.4
C9 C8 H8 109.4
C7 C8 H8 109.4
C3 C9 C8 109.18(10)
C3 C9 H9A 109.8
C8 C9 H9A 109.8
C3 C9 H9B 109.8
C8 C9 H9B 109.8
H9A C9 H9B 108.3
C8 C10 C5 109.39(9)
C8 C10 H10A 109.8
C5 C10 H10A 109.8
C8 C10 H10B 109.8
C5 C10 H10B 109.8
H10A C10 H10B 108.2
C17 C11 C16 107.27(9)
C17 C11 C12 109.52(9)
C16 C11 C12 107.58(9)
C17 C11 P1 119.34(7)
C16 C11 P1 105.03(7)
C12 C11 P1 107.50(7)
C13 C12 C11 110.53(9)
C13 C12 H12A 109.5
C11 C12 H12A 109.5
C13 C12 H12B 109.5
C11 C12 H12B 109.5
H12A C12 H12B 108.1
C19 C13 C14 109.91(11)
C19 C13 C12 109.52(11)
C14 C13 C12 109.38(10)
C19 C13 H13 109.3
C14 C13 H13 109.3
C12 C13 H13 109.3
C13 C14 C15 108.79(11)
C13 C14 H14A 109.9
C15 C14 H14A 109.9
C13 C14 H14B 109.9
C15 C14 H14B 109.9
H14A C14 H14B 108.3
C20 C15 C14 109.47(11)
C20 C15 C16 109.70(10)
C14 C15 C16 109.41(10)
C20 C15 H15 109.4
C14 C15 H15 109.4
C16 C15 H15 109.4
C15 C16 C11 111.18(9)
C15 C16 H16A 109.4
C11 C16 H16A 109.4
C15 C16 H16B 109.4
C11 C16 H16B 109.4
H16A C16 H16B 108.0
C11 C17 C18 110.06(10)
C11 C17 H17A 109.6
C18 C17 H17A 109.6
C11 C17 H17B 109.6
C18 C17 H17B 109.6
H17A C17 H17B 108.2
C20 C18 C19 109.42(13)
C20 C18 C17 110.16(11)
C19 C18 C17 109.54(11)
C20 C18 H18 109.2
C19 C18 H18 109.2
C17 C18 H18 109.2
C13 C19 C18 109.70(11)
C13 C19 H19A 109.7
C18 C19 H19A 109.7
C13 C19 H19B 109.7
C18 C19 H19B 109.7
H19A C19 H19B 108.2
C18 C20 C15 109.21(11)
C18 C20 H20A 109.8
C15 C20 H20A 109.8
C18 C20 H20B 109.8
C15 C20 H20B 109.8
H20A C20 H20B 108.3
C22 C21 C27 116.76(9)
C22 C21 P1 124.49(8)
C27 C21 P1 118.51(7)
O1 C22 C24 121.59(9)
O1 C22 C21 115.55(9)
C24 C22 C21 122.84(10)
C22 O1 C23 118.17(10)
O1 C23 H23A 109.5
O1 C23 H23B 109.5
H23A C23 H23B 109.5
O1 C23 H23C 109.5
H23A C23 H23C 109.5
H23B C23 H23C 109.5
C25 C24 C22 119.02(10)
C25 C24 H24 120.5
C22 C24 H24 120.5
C26 C25 C24 120.17(10)
C26 C25 H25 119.9
C24 C25 H25 119.9
C25 C26 C27 121.51(11)
C25 C26 H26 119.2
C27 C26 H26 119.2
C26 C27 C21 119.65(9)
C26 C27 C28 115.15(9)
C21 C27 C28 125.19(8)
C29 C28 C53 120.91(9)
C29 C28 C27 119.39(9)
C53 C28 C27 119.16(9)
C28 C29 C33 118.43(9)
C28 C29 C30 118.52(9)
C33 C29 C30 122.68(10)
C31 C30 C29 119.73(9)
C31 C30 C32 108.27(9)
C29 C30 C32 110.35(9)
C31 C30 H30 105.8
C29 C30 H30 105.8
C32 C30 H30 105.8
C30 C31 H31A 109.5
C30 C31 H31B 109.5
H31A C31 H31B 109.5
C30 C31 H31C 109.5
H31A C31 H31C 109.5
H31B C31 H31C 109.5
C30 C32 H32A 109.5
C30 C32 H32B 109.5
H32A C32 H32B 109.5
C30 C32 H32C 109.5
H32A C32 H32C 109.5
H32B C32 H32C 109.5
C41 C33 C29 121.33(10)
C41 C33 C34A 119.2(7)
C29 C33 C34A 119.3(7)
C41 C33 C34 120.6(5)
C29 C33 C34 118.1(5)
C40 C34 C35 113.9(5)
C40 C34 C33 123.0(6)
C35 C34 C33 123.0(6)
C36 C35 C34 124.5(4)
C36 C35 H35 117.7
C34 C35 H35 117.7
C37 C36 C35 118.8(3)
C37 C36 H36 120.6
C35 C36 H36 120.6
O2 C37 C36 124.8(3)
O2 C37 C39 115.1(3)
C36 C37 C39 120.1(3)
C37 O2 C38 115.8(3)
O2 C38 H38A 109.5
O2 C38 H38B 109.5
H38A C38 H38B 109.5
O2 C38 H38C 109.5
H38A C38 H38C 109.5
H38B C38 H38C 109.5
C37 C39 C40 119.1(5)
C37 C39 H39 120.4
C40 C39 H39 120.4
C34 C40 C39 123.4(6)
C34 C40 H40 118.3
C39 C40 H40 118.3
C35A C34A C40A 121.3(7)
C35A C34A C33 117.0(7)
C40A C34A C33 121.7(7)
C36A C35A C34A 119.3(5)
C36A C35A H35A 120.4
C34A C35A H35A 120.4
C35A C36A C37A 119.6(3)
C35A C36A H36A 120.2
C37A C36A H36A 120.2
C36A C37A O2A 115.3(3)
C36A C37A C39A 121.1(4)
O2A C37A C39A 123.7(4)
C37A O2A C38A 117.4(3)
O2A C38A H38D 109.5
O2A C38A H38E 109.5
H38D C38A H38E 109.5
O2A C38A H38F 109.5
H38D C38A H38F 109.5
H38E C38A H38F 109.5
C40A C39A C37A 120.1(6)
C40A C39A H39A 119.9
C37A C39A H39A 119.9
C39A C40A C34A 118.4(8)
C39A C40A H40A 120.8
C34A C40A H40A 120.8
C33 C41 C45 118.70(10)
C33 C41 C42A 130.2(3)
C45 C41 C42A 110.3(3)
C33 C41 C42 115.36(14)
C45 C41 C42 125.89(13)
C44 C42 C43 110.4(3)
C44 C42 C41 118.31(17)
C43 C42 C41 109.9(3)
C44 C42 H42 105.8
C43 C42 H42 105.8
C41 C42 H42 105.8
C42 C43 H43A 109.5
C42 C43 H43B 109.5
H43A C43 H43B 109.5
C42 C43 H43C 109.5
H43A C43 H43C 109.5
H43B C43 H43C 109.5
C42 C44 H44A 109.5
C42 C44 H44B 109.5
H44A C44 H44B 109.5
C42 C44 H44C 109.5
H44A C44 H44C 109.5
H44B C44 H44C 109.5
C43A C42A C44A 110.9(9)
C43A C42A C41 118.9(8)
C44A C42A C41 105.2(5)
C43A C42A H42A 107.1
C44A C42A H42A 107.1
C41 C42A H42A 107.1
C42A C43A H43D 109.5
C42A C43A H43E 109.5
H43D C43A H43E 109.5
C42A C43A H43F 109.5
H43D C43A H43F 109.5
H43E C43A H43F 109.5
C42A C44A H44D 109.5
C42A C44A H44E 109.5
H44D C44A H44E 109.5
C42A C44A H44F 109.5
H44D C44A H44F 109.5
H44E C44A H44F 109.5
C53 C45 C41 120.94(10)
C53 C45 C46 119.5(12)
C41 C45 C46 119.5(12)
C53 C45 C46A 119.3(7)
C41 C45 C46A 119.6(7)
C47 C46 C52 117.7(11)
C47 C46 C45 123.4(12)
C52 C46 C45 117.5(11)
C46 C47 C48 120.1(12)
C46 C47 H47 119.9
C48 C47 H47 119.9
C49 C48 C47 119.8(12)
C49 C48 H48 120.1
C47 C48 H48 120.1
O3 C49 C48 125.0(11)
O3 C49 C51 114.1(10)
C48 C49 C51 120.9(10)
C49 O3 C50 115.1(11)
O3 C50 H50A 109.5
O3 C50 H50B 109.5
H50A C50 H50B 109.5
O3 C50 H50C 109.5
H50A C50 H50C 109.5
H50B C50 H50C 109.5
C52 C51 C49 118.2(11)
C52 C51 H51 120.9
C49 C51 H51 120.9
C51 C52 C46 122.0(11)
C51 C52 H52 119.0
C46 C52 H52 119.0
C47A C46A C52A 116.7(6)
C47A C46A C45 123.3(7)
C52A C46A C45 119.8(6)
C46A C47A C48A 122.3(7)
C46A C47A H47A 118.8
C48A C47A H47A 118.8
C49A C48A C47A 119.6(7)
C49A C48A H48A 120.2
C47A C48A H48A 120.2
O3A C49A C51A 116.5(6)
O3A C49A C48A 124.4(6)
C51A C49A C48A 119.2(6)
C49A O3A C50A 118.0(6)
O3A C50A H50D 109.5
O3A C50A H50E 109.5
H50D C50A H50E 109.5
O3A C50A H50F 109.5
H50D C50A H50F 109.5
H50E C50A H50F 109.5
C52A C51A C49A 120.5(6)
C52A C51A H51A 119.8
C49A C51A H51A 119.8
C51A C52A C46A 121.5(6)
C51A C52A H52A 119.2
C46A C52A H52A 119.2
C45 C53 C28 119.08(10)
C45 C53 C54 124.19(9)
C28 C53 C54 116.62(9)
C53 C54 C56 112.55(9)
C53 C54 C55 117.46(11)
C56 C54 C55 109.86(10)
C53 C54 H54 105.3
C56 C54 H54 105.3
C55 C54 H54 105.3
C54 C55 H55A 109.5
C54 C55 H55B 109.5
H55A C55 H55B 109.5
C54 C55 H55C 109.5
H55A C55 H55C 109.5
H55B C55 H55C 109.5
C54 C56 H56A 109.5
C54 C56 H56B 109.5
H56A C56 H56B 109.5
C54 C56 H56C 109.5
H56A C56 H56C 109.5
H56B C56 H56C 109.5

loop_
_geom_bond_atom_site_label_1
_geom_bond_atom_site_label_2
_geom_bond_distance
P1 C21 1.8639(10)
P1 C11 1.8869(10)
P1 C1 1.9108(10)
C1 C7 1.5448(14)
C1 C6 1.5451(15)
C1 C2 1.5563(14)
C2 C3 1.5387(15)
C2 H2A 0.9900
C2 H2B 0.9900
C3 C4 1.532(2)
C3 C9 1.5327(17)
C3 H3 1.0000
C4 C5 1.5296(19)
C4 H4A 0.9900
C4 H4B 0.9900
C5 C10 1.5381(18)
C5 C6 1.5423(16)
C5 H5 1.0000
C6 H6A 0.9900
C6 H6B 0.9900
C7 C8 1.5368(15)
C7 H7A 0.9900
C7 H7B 0.9900
C8 C10 1.5273(18)
C8 C9 1.5327(16)
C8 H8 1.0000
C9 H9A 0.9900
C9 H9B 0.9900
C10 H10A 0.9900
C10 H10B 0.9900
C11 C17 1.5400(16)
C11 C16 1.5438(15)
C11 C12 1.5488(15)
C12 C13 1.5390(16)
C12 H12A 0.9900
C12 H12B 0.9900
C13 C19 1.523(2)
C13 C14 1.5341(19)
C13 H13 1.0000
C14 C15 1.5368(18)
C14 H14A 0.9900
C14 H14B 0.9900
C15 C20 1.523(2)
C15 C16 1.5418(16)
C15 H15 1.0000
C16 H16A 0.9900
C16 H16B 0.9900
C17 C18 1.5475(17)
C17 H17A 0.9900
C17 H17B 0.9900
C18 C20 1.523(2)
C18 C19 1.528(2)
C18 H18 1.0000
C19 H19A 0.9900
C19 H19B 0.9900
C20 H20A 0.9900
C20 H20B 0.9900
C21 C22 1.4120(13)
C21 C27 1.4193(14)
C22 O1 1.3621(13)
C22 C24 1.3925(15)
O1 C23 1.4196(14)
C23 H23A 0.9800
C23 H23B 0.9800
C23 H23C 0.9800
C24 C25 1.3817(18)
C24 H24 0.9500
C25 C26 1.3795(17)
C25 H25 0.9500
C26 C27 1.4045(14)
C26 H26 0.9500
C27 C28 1.5111(14)
C28 C29 1.4115(15)
C28 C53 1.4157(14)
C29 C33 1.4149(15)
C29 C30 1.5379(14)
C30 C31 1.5364(16)
C30 C32 1.5449(16)
C30 H30 1.0000
C31 H31A 0.9800
C31 H31B 0.9800
C31 H31C 0.9800
C32 H32A 0.9800
C32 H32B 0.9800
C32 H32C 0.9800
C33 C41 1.4114(15)
C33 C34A 1.469(8)
C33 C34 1.523(6)
C34 C40 1.397(8)
C34 C35 1.407(7)
C35 C36 1.404(5)
C35 H35 0.9500
C36 C37 1.380(4)
C36 H36 0.9500
C37 O2 1.377(4)
C37 C39 1.386(5)
O2 C38 1.434(4)
C38 H38A 0.9800
C38 H38B 0.9800
C38 H38C 0.9800
C39 C40 1.423(6)
C39 H39 0.9500
C40 H40 0.9500
C34A C35A 1.390(9)
C34A C40A 1.393(9)
C35A C36A 1.370(5)
C35A H35A 0.9500
C36A C37A 1.379(5)
C36A H36A 0.9500
C37A O2A 1.380(4)
C37A C39A 1.384(5)
O2A C38A 1.407(4)
C38A H38D 0.9800
C38A H38E 0.9800
C38A H38F 0.9800
C39A C40A 1.373(9)
C39A H39A 0.9500
C40A H40A 0.9500
C41 C45 1.4140(17)
C41 C42A 1.543(7)
C41 C42 1.553(2)
C42 C44 1.532(3)
C42 C43 1.538(4)
C42 H42 1.0000
C43 H43A 0.9800
C43 H43B 0.9800
C43 H43C 0.9800
C44 H44A 0.9800
C44 H44B 0.9800
C44 H44C 0.9800
C42A C43A 1.512(11)
C42A C44A 1.516(9)
C42A H42A 1.0000
C43A H43D 0.9800
C43A H43E 0.9800
C43A H43F 0.9800
C44A H44D 0.9800
C44A H44E 0.9800
C44A H44F 0.9800
C45 C53 1.4086(15)
C45 C46 1.499(10)
C45 C46A 1.502(6)
C46 C47 1.393(12)
C46 C52 1.397(12)
C47 C48 1.397(11)
C47 H47 0.9500
C48 C49 1.382(11)
C48 H48 0.9500
C49 O3 1.378(11)
C49 C51 1.393(11)
O3 C50 1.434(11)
C50 H50A 0.9800
C50 H50B 0.9800
C50 H50C 0.9800
C51 C52 1.386(11)
C51 H51 0.9500
C52 H52 0.9500
C46A C47A 1.394(7)
C46A C52A 1.402(7)
C47A C48A 1.394(6)
C47A H47A 0.9500
C48A C49A 1.392(6)
C48A H48A 0.9500
C49A O3A 1.366(6)
C49A C51A 1.391(6)
O3A C50A 1.420(6)
C50A H50D 0.9800
C50A H50E 0.9800
C50A H50F 0.9800
C51A C52A 1.389(6)
C51A H51A 0.9500
C52A H52A 0.9500
C53 C54 1.5322(16)
C54 C56 1.5324(17)
C54 C55 1.5340(16)
C54 H54 1.0000
C55 H55A 0.9800
C55 H55B 0.9800
C55 H55C 0.9800
C56 H56A 0.9800
C56 H56B 0.9800
C56 H56C 0.9800
